data_7125214
loop_
_publ_author_name
'Wang, Jian-Rong'
'Bao, Junjie'
'Fan, Xiaowu'
'Dai, Wenjuan'
'Mei, Xuefeng'

_publ_section_title
;
 pH-Switchable vitamin B<sub>9</sub> gels for stoichiometry-controlled
 spherical co-crystallization.
;
_journal_issue 92
_journal_name_full 'Chemical communications (Cambridge, England)'
_journal_page_first 13452
_journal_page_last 13455
_journal_paper_doi 10.1039/c6cc07701c
_journal_volume 52
_journal_year 2016
_chemical_absolute_configuration rm
_chemical_formula_sum 'C18 H20 N4 O8'
_chemical_formula_weight 420.38
_chemical_name_common VCINA2
_space_group_IT_number 3
_space_group_name_Hall 'P 2y'
_space_group_name_H-M_alt 'P 1 2 1'
_symmetry_cell_setting monoclinic
_symmetry_space_group_name_H-M 'P 1 2 1'
_atom_sites_solution_hydrogens geom
_atom_sites_solution_primary direct
_atom_sites_solution_secondary difmap
_audit_creation_method SHELXL-97
_audit_update_record
;
2016-09-21 deposited with the CCDC.
2016-10-12 downloaded from the CCDC.
;
_cell_angle_alpha 90.00
_cell_angle_beta 93.000(7)
_cell_angle_gamma 90.00
_cell_formula_units_Z 4
_cell_length_a 8.9340(9)
_cell_length_b 5.1587(5)
_cell_length_c 43.225(4)
_cell_measurement_reflns_used 2362
_cell_measurement_temperature 100(2)
_cell_measurement_theta_max 21.11
_cell_measurement_theta_min 2.31
_cell_volume 1989.4(3)
_computing_cell_refinement 'Bruker SAINT'
_computing_data_collection 'Bruker APEX2'
_computing_data_reduction 'Bruker SAINT'
_computing_molecular_graphics 'Bruker SHELXTL'
_computing_publication_material 'Bruker SHELXTL'
_computing_structure_refinement 'SHELXL-97 (Sheldrick, 2008)'
_computing_structure_solution 'SHELXS-97 (Sheldrick, 2008)'
_diffrn_ambient_temperature 100(2)
_diffrn_measured_fraction_theta_full 0.998
_diffrn_measured_fraction_theta_max 0.998
_diffrn_measurement_device_type 'Bruker APEX-II CCD'
_diffrn_measurement_method 'phi and omega scans'
_diffrn_radiation_monochromator graphite
_diffrn_radiation_source 'fine-focus sealed tube'
_diffrn_radiation_type MoK\a
_diffrn_radiation_wavelength 0.71073
_diffrn_reflns_av_R_equivalents 0.0576
_diffrn_reflns_av_sigmaI/netI 0.0882
_diffrn_reflns_limit_h_max 10
_diffrn_reflns_limit_h_min -10
_diffrn_reflns_limit_k_max 5
_diffrn_reflns_limit_k_min -6
_diffrn_reflns_limit_l_max 51
_diffrn_reflns_limit_l_min -51
_diffrn_reflns_number 15625
_diffrn_reflns_theta_full 25.00
_diffrn_reflns_theta_max 25.00
_diffrn_reflns_theta_min 1.89
_exptl_absorpt_coefficient_mu 0.112
_exptl_absorpt_correction_T_max 0.9893
_exptl_absorpt_correction_T_min 0.9684
_exptl_absorpt_correction_type multi-scan
_exptl_absorpt_process_details sadabs
_exptl_crystal_colour colorless
_exptl_crystal_density_diffrn 1.404
_exptl_crystal_density_method 'not measured'
_exptl_crystal_description block
_exptl_crystal_F_000 880
_exptl_crystal_size_max 0.15
_exptl_crystal_size_mid 0.12
_exptl_crystal_size_min 0.10
_refine_diff_density_max 0.204
_refine_diff_density_min -0.205
_refine_diff_density_rms 0.049
_refine_ls_abs_structure_details 'Flack H D (1983), Acta Cryst. A39, 876-881'
_refine_ls_abs_structure_Flack 0.3(11)
_refine_ls_extinction_coef 0.0046(5)
_refine_ls_extinction_expression Fc^*^=kFc[1+0.001xFc^2^\l^3^/sin(2\q)]^-1/4^
_refine_ls_extinction_method SHELXL
_refine_ls_goodness_of_fit_ref 1.022
_refine_ls_hydrogen_treatment mixed
_refine_ls_matrix_type full
_refine_ls_number_parameters 554
_refine_ls_number_reflns 6509
_refine_ls_number_restraints 2
_refine_ls_restrained_S_all 1.022
_refine_ls_R_factor_all 0.0820
_refine_ls_R_factor_gt 0.0492
_refine_ls_shift/su_max 0.001
_refine_ls_shift/su_mean 0.000
_refine_ls_structure_factor_coef Fsqd
_refine_ls_weighting_details 'calc w=1/[\s^2^(Fo^2^)+(0.0275P)^2^+0.1710P] where P=(Fo^2^+2Fc^2^)/3'
_refine_ls_weighting_scheme calc
_refine_ls_wR_factor_gt 0.0815
_refine_ls_wR_factor_ref 0.0922
_reflns_number_gt 4764
_reflns_number_total 6509
_reflns_threshold_expression >2sigma(I)
_cod_data_source_file c6cc07701c2.cif
_cod_data_source_block VCINA2
_cod_original_sg_symbol_H-M P2
_cod_database_code 7125214

loop_
_symmetry_equiv_pos_as_xyz
'x, y, z'
'-x, y, -z'

loop_
_atom_site_label
_atom_site_type_symbol
_atom_site_fract_x
_atom_site_fract_y
_atom_site_fract_z
_atom_site_U_iso_or_equiv
_atom_site_adp_type
_atom_site_occupancy
_atom_site_symmetry_multiplicity
_atom_site_calc_flag
_atom_site_refinement_flags
O1 O 0.3827(2) 0.5046(5) 0.04939(5) 0.0262(6) Uani 1 1 d U
O2 O 0.5306(2) 0.8423(5) 0.03902(5) 0.0212(5) Uani 1 1 d .
O3 O 0.5102(3) 0.5599(5) 0.11478(5) 0.0311(7) Uani 1 1 d .
H3 H 0.4423 0.4579 0.1102 0.047 Uiso 1 1 calc R
O4 O 0.7212(3) 1.0185(5) 0.11076(5) 0.0244(6) Uani 1 1 d .
H4 H 0.6935 0.9744 0.1278 0.037 Uiso 1 1 calc R
O5 O 0.8522(3) 0.7566(4) 0.04204(5) 0.0247(6) Uani 1 1 d .
H5 H 0.8089 0.6622 0.0292 0.037 Uiso 1 1 calc R
O6 O 0.7130(3) 1.3670(5) 0.00940(5) 0.0327(7) Uani 1 1 d .
H6 H 0.6728 1.4059 -0.0075 0.049 Uiso 1 1 calc R
C6 C 0.7683(4) 1.1055(7) 0.00825(7) 0.0227(9) Uani 1 1 d .
H6A H 0.8645 1.1021 -0.0012 0.027 Uiso 1 1 calc R
H6B H 0.6988 0.9977 -0.0040 0.027 Uiso 1 1 calc R
C5 C 0.7843(4) 1.0065(7) 0.04110(7) 0.0183(8) Uani 1 1 d .
H5A H 0.8520 1.1248 0.0528 0.022 Uiso 1 1 calc R
C4 C 0.6357(3) 1.0091(8) 0.05652(7) 0.0200(8) Uani 1 1 d .
H4A H 0.5964 1.1865 0.0562 0.024 Uiso 1 1 calc R
C1 C 0.4754(4) 0.6648(7) 0.05887(8) 0.0206(8) Uani 1 1 d U
C2 C 0.5411(3) 0.7037(7) 0.08959(7) 0.0190(8) Uani 1 1 d .
C3 C 0.6348(3) 0.9067(7) 0.08862(7) 0.0178(9) Uani 1 1 d .
O7 O -0.1562(2) 0.8560(5) 0.45089(5) 0.0274(6) Uani 1 1 d .
O8 O -0.0023(2) 0.5195(5) 0.46091(5) 0.0222(6) Uani 1 1 d .
O9 O -0.0760(3) 0.7844(5) 0.38489(5) 0.0331(7) Uani 1 1 d .
H9 H -0.1371 0.8930 0.3899 0.050 Uiso 1 1 calc R
O10 O 0.1370(3) 0.3291(5) 0.38826(5) 0.0268(6) Uani 1 1 d .
H10 H 0.1132 0.3978 0.3716 0.040 Uiso 1 1 calc R
O11 O 0.3156(3) 0.6066(5) 0.45411(6) 0.0248(7) Uani 1 1 d .
O12 O 0.2072(3) -0.0037(5) 0.48952(6) 0.0352(7) Uani 1 1 d .
H12 H 0.1869 -0.0446 0.5072 0.053 Uiso 1 1 calc R
C12 C 0.2621(4) 0.2589(7) 0.48954(8) 0.0267(9) Uani 1 1 d .
H12A H 0.3656 0.2642 0.4975 0.032 Uiso 1 1 calc R
H12B H 0.2028 0.3670 0.5026 0.032 Uiso 1 1 calc R
C11 C 0.2501(4) 0.3567(7) 0.45639(7) 0.0210(8) Uani 1 1 d .
H11A H 0.3086 0.2384 0.4440 0.025 Uiso 1 1 calc R
C10 C 0.0902(3) 0.3487(7) 0.44303(7) 0.0193(8) Uani 1 1 d .
H10A H 0.0521 0.1710 0.4441 0.023 Uiso 1 1 calc R
C9 C 0.0670(4) 0.4467(6) 0.41074(8) 0.0196(9) Uani 1 1 d .
C8 C -0.0270(4) 0.6475(7) 0.41019(7) 0.0197(8) Uani 1 1 d .
C7 C -0.0713(4) 0.6943(7) 0.44126(8) 0.0217(8) Uani 1 1 d .
O15 O 0.3953(3) 0.8718(5) 0.34141(5) 0.0313(6) Uani 1 1 d .
N5 N 0.7258(3) 0.1638(6) 0.38566(7) 0.0277(8) Uani 1 1 d .
N6 N 0.3312(3) 0.8632(6) 0.39099(6) 0.0249(7) Uani 1 1 d .
H6C H 0.2663 0.9848 0.3880 0.030 Uiso 1 1 calc R
H6D H 0.3450 0.7947 0.4090 0.030 Uiso 1 1 calc R
C29 C 0.5675(3) 0.4939(7) 0.40490(7) 0.0216(8) Uani 1 1 d .
H29 H 0.5314 0.5805 0.4218 0.026 Uiso 1 1 calc R
C25 C 0.5205(4) 0.5648(7) 0.37496(8) 0.0224(9) Uani 1 1 d .
C30 C 0.4097(4) 0.7816(7) 0.36787(8) 0.0218(9) Uani 1 1 d .
C26 C 0.5801(4) 0.4339(7) 0.35051(8) 0.0275(10) Uani 1 1 d .
H26 H 0.5526 0.4778 0.3301 0.033 Uiso 1 1 calc R
C27 C 0.6811(4) 0.2368(8) 0.35704(8) 0.0338(10) Uani 1 1 d .
H27 H 0.7205 0.1495 0.3405 0.041 Uiso 1 1 calc R
C28 C 0.6687(4) 0.2922(7) 0.40914(8) 0.0270(9) Uani 1 1 d .
H28 H 0.6984 0.2440 0.4293 0.032 Uiso 1 1 calc R
O14 O 0.5490(3) 1.2859(5) 0.27292(6) 0.0404(7) Uani 1 1 d .
N4 N 0.5140(3) 0.8574(6) 0.27984(7) 0.0378(9) Uani 1 1 d .
H4B H 0.4881 0.8771 0.2986 0.045 Uiso 1 1 calc R
H4C H 0.5166 0.7048 0.2719 0.045 Uiso 1 1 calc R
N3 N 0.6608(3) 0.9515(6) 0.16878(7) 0.0293(8) Uani 1 1 d .
C20 C 0.5274(5) 0.8182(9) 0.21224(8) 0.0450(12) Uani 1 1 d .
H20 H 0.4598 0.7035 0.2205 0.054 Uiso 1 1 calc R
C19 C 0.5908(4) 1.0102(8) 0.23030(8) 0.0253(9) Uani 1 1 d .
C24 C 0.5500(4) 1.0631(8) 0.26316(8) 0.0275(9) Uani 1 1 d .
C23 C 0.6920(4) 1.1711(8) 0.21683(9) 0.0410(11) Uani 1 1 d .
H23 H 0.7386 1.3035 0.2283 0.049 Uiso 1 1 calc R
C22 C 0.7240(5) 1.1356(9) 0.18642(9) 0.0432(12) Uani 1 1 d .
H22 H 0.7931 1.2455 0.1778 0.052 Uiso 1 1 calc R
C21 C 0.5634(5) 0.7945(9) 0.18184(9) 0.0451(12) Uani 1 1 d .
H21 H 0.5181 0.6637 0.1699 0.054 Uiso 1 1 calc R
O16 O 0.0755(3) 0.8730(6) 0.22542(6) 0.0466(8) Uani 1 1 d .
N7 N 0.0954(3) 0.4807(7) 0.33154(7) 0.0340(8) Uani 1 1 d .
N8 N 0.0902(4) 0.4456(6) 0.21514(7) 0.0360(9) Uani 1 1 d .
H8A H 0.0868 0.4704 0.1954 0.043 Uiso 1 1 calc R
H8B H 0.0970 0.2908 0.2225 0.043 Uiso 1 1 calc R
C33 C 0.1746(4) 0.3424(8) 0.31256(8) 0.0356(10) Uani 1 1 d .
H33 H 0.2338 0.2090 0.3209 0.043 Uiso 1 1 calc R
C32 C 0.1744(4) 0.3848(8) 0.28095(8) 0.0366(11) Uani 1 1 d .
H32 H 0.2308 0.2791 0.2686 0.044 Uiso 1 1 calc R
C31 C 0.0913(4) 0.5824(7) 0.26804(8) 0.0243(9) Uani 1 1 d .
C36 C 0.0851(4) 0.6462(8) 0.23424(8) 0.0282(9) Uani 1 1 d .
C35 C 0.0107(5) 0.7335(9) 0.28768(9) 0.0515(13) Uani 1 1 d .
H35 H -0.0455 0.8732 0.2800 0.062 Uiso 1 1 calc R
C34 C 0.0145(6) 0.6750(10) 0.31874(10) 0.0601(15) Uani 1 1 d .
H34 H -0.0423 0.7760 0.3316 0.072 Uiso 1 1 calc R
O13 O -0.0246(3) 0.4962(5) 0.15363(5) 0.0330(6) Uani 1 1 d .
N1 N 0.2968(3) 1.1991(6) 0.11306(7) 0.0264(7) Uani 1 1 d .
N2 N -0.0957(3) 0.4918(6) 0.10291(6) 0.0245(7) Uani 1 1 d .
H2A H -0.1578 0.3666 0.1051 0.029 Uiso 1 1 calc R
H2B H -0.0856 0.5583 0.0849 0.029 Uiso 1 1 calc R
C15 C 0.2348(4) 1.0699(7) 0.08924(8) 0.0276(9) Uani 1 1 d .
H15 H 0.2603 1.1171 0.0694 0.033 Uiso 1 1 calc R
C13 C 0.0932(3) 0.8004(7) 0.12157(7) 0.0189(8) Uani 1 1 d .
C18 C -0.0152(4) 0.5828(7) 0.12737(8) 0.0202(8) Uani 1 1 d .
C17 C 0.1560(4) 0.9352(7) 0.14650(8) 0.0279(10) Uani 1 1 d .
H17 H 0.1306 0.8953 0.1665 0.034 Uiso 1 1 calc R
C16 C 0.2572(4) 1.1308(8) 0.14126(9) 0.0338(10) Uani 1 1 d .
H16 H 0.3000 1.2194 0.1583 0.041 Uiso 1 1 calc R
C14 C 0.1343(4) 0.8688(7) 0.09212(8) 0.0227(9) Uani 1 1 d .
H14 H 0.0951 0.7811 0.0747 0.027 Uiso 1 1 calc R
H11 H 0.280(4) 0.709(7) 0.4651(8) 0.026(13) Uiso 1 1 d .

loop_
_atom_site_aniso_label
_atom_site_aniso_U_11
_atom_site_aniso_U_22
_atom_site_aniso_U_33
_atom_site_aniso_U_23
_atom_site_aniso_U_13
_atom_site_aniso_U_12
O1 0.0271(13) 0.0278(15) 0.0234(13) -0.0060(12) -0.0011(11) -0.0135(13)
O2 0.0226(12) 0.0226(14) 0.0179(12) 0.0038(12) -0.0027(10) -0.0033(12)
O3 0.0418(16) 0.0305(19) 0.0208(13) 0.0036(13) -0.0003(11) -0.0224(13)
O4 0.0361(14) 0.0222(15) 0.0151(12) -0.0014(12) 0.0025(11) -0.0113(13)
O5 0.0283(14) 0.0251(17) 0.0200(13) -0.0025(11) -0.0055(10) -0.0005(12)
O6 0.0538(17) 0.0223(17) 0.0209(14) 0.0046(12) -0.0094(12) -0.0024(14)
C6 0.0260(19) 0.020(2) 0.022(2) 0.0027(17) 0.0011(15) -0.0041(17)
C5 0.0236(18) 0.012(2) 0.0190(18) 0.0010(17) -0.0036(15) -0.0026(18)
C4 0.0221(18) 0.015(2) 0.0226(18) 0.0001(17) -0.0032(15) -0.0036(18)
C1 0.0163(18) 0.021(2) 0.025(2) -0.0025(18) 0.0060(15) 0.0056(17)
C2 0.0200(18) 0.017(2) 0.0196(19) 0.0016(16) 0.0024(15) -0.0029(17)
C3 0.0183(18) 0.022(3) 0.0131(17) -0.0028(15) 0.0017(14) -0.0013(16)
O7 0.0282(13) 0.0304(16) 0.0241(13) -0.0036(13) 0.0046(11) 0.0098(14)
O8 0.0263(13) 0.0227(15) 0.0180(12) -0.0014(12) 0.0038(10) 0.0039(12)
O9 0.0448(17) 0.0348(19) 0.0201(13) 0.0014(13) 0.0045(11) 0.0256(14)
O10 0.0400(15) 0.0241(16) 0.0165(12) 0.0014(13) 0.0020(11) 0.0136(13)
O11 0.0293(15) 0.0203(18) 0.0252(15) -0.0006(13) 0.0055(12) -0.0002(13)
O12 0.0602(18) 0.0209(16) 0.0253(14) 0.0061(13) 0.0105(13) 0.0035(15)
C12 0.025(2) 0.027(3) 0.028(2) -0.0029(18) 0.0049(16) 0.0012(18)
C11 0.0255(19) 0.018(2) 0.0202(18) 0.0004(17) 0.0073(15) 0.0053(18)
C10 0.0280(19) 0.009(2) 0.0210(18) 0.0000(17) 0.0068(15) 0.0035(17)
C9 0.028(2) 0.014(2) 0.0165(18) -0.0040(15) 0.0033(15) 0.0005(17)
C8 0.0273(19) 0.015(2) 0.0167(19) 0.0025(16) 0.0021(15) 0.0058(17)
C7 0.0221(19) 0.020(2) 0.023(2) -0.0010(17) 0.0001(16) 0.0013(19)
O15 0.0419(15) 0.0317(16) 0.0212(14) 0.0099(13) 0.0092(12) 0.0174(14)
N5 0.0293(17) 0.025(2) 0.0285(18) -0.0019(16) -0.0002(14) 0.0050(16)
N6 0.0310(17) 0.0230(19) 0.0211(16) 0.0039(15) 0.0061(13) 0.0123(15)
C29 0.0211(19) 0.025(2) 0.0190(19) 0.0036(18) 0.0059(15) 0.0051(19)
C25 0.0209(19) 0.019(2) 0.028(2) 0.0006(18) 0.0033(15) -0.0015(17)
C30 0.025(2) 0.016(2) 0.025(2) 0.0015(18) 0.0058(16) 0.0045(17)
C26 0.039(2) 0.024(3) 0.020(2) -0.0020(17) 0.0046(17) 0.0111(19)
C27 0.041(2) 0.032(3) 0.028(2) -0.0056(19) 0.0034(18) 0.013(2)
C28 0.029(2) 0.029(3) 0.024(2) 0.0052(19) 0.0010(16) 0.0051(19)
O14 0.075(2) 0.0169(18) 0.0313(16) -0.0040(14) 0.0185(14) -0.0010(15)
N4 0.072(2) 0.022(2) 0.0213(17) -0.0015(16) 0.0198(16) 0.0046(19)
N3 0.0371(19) 0.028(2) 0.0230(17) -0.0008(16) 0.0031(14) -0.0080(16)
C20 0.063(3) 0.049(3) 0.023(2) 0.003(2) 0.012(2) -0.027(3)
C19 0.035(2) 0.020(2) 0.0206(19) -0.0014(19) 0.0017(16) 0.0008(19)
C24 0.040(2) 0.023(3) 0.020(2) 0.0036(19) 0.0071(17) 0.003(2)
C23 0.056(3) 0.038(3) 0.030(2) -0.011(2) 0.012(2) -0.026(2)
C22 0.054(3) 0.047(3) 0.029(2) -0.005(2) 0.014(2) -0.031(2)
C21 0.072(3) 0.037(3) 0.027(2) -0.006(2) 0.008(2) -0.026(3)
O16 0.091(2) 0.0228(19) 0.0257(15) 0.0046(14) 0.0027(15) -0.0040(17)
N7 0.047(2) 0.031(2) 0.0241(17) -0.0013(17) 0.0011(16) 0.0106(18)
N8 0.070(2) 0.020(2) 0.0171(17) 0.0039(15) -0.0011(16) 0.0006(17)
C33 0.048(2) 0.035(3) 0.023(2) 0.002(2) -0.0006(18) 0.016(2)
C32 0.045(2) 0.040(3) 0.025(2) -0.002(2) 0.0036(18) 0.020(2)
C31 0.033(2) 0.022(2) 0.0177(18) -0.0039(17) 0.0014(16) -0.0016(18)
C36 0.038(2) 0.022(3) 0.024(2) 0.001(2) 0.0022(17) -0.0014(19)
C35 0.089(4) 0.041(3) 0.024(2) 0.007(2) 0.006(2) 0.036(3)
C34 0.095(4) 0.055(3) 0.032(3) 0.009(2) 0.018(3) 0.040(3)
O13 0.0433(16) 0.0362(17) 0.0190(14) 0.0086(13) -0.0016(11) -0.0179(14)
N1 0.0263(17) 0.024(2) 0.0296(18) 0.0009(15) 0.0035(14) -0.0065(15)
N2 0.0300(17) 0.0219(19) 0.0213(16) 0.0061(15) -0.0006(13) -0.0144(15)
C15 0.026(2) 0.029(3) 0.028(2) 0.0029(19) 0.0032(17) -0.0051(19)
C13 0.0208(18) 0.012(2) 0.0239(19) 0.0015(17) -0.0014(15) 0.0008(16)
C18 0.0235(19) 0.015(2) 0.022(2) 0.0033(17) -0.0014(15) 0.0015(16)
C17 0.036(2) 0.027(3) 0.021(2) 0.0000(17) 0.0032(17) -0.0081(19)
C16 0.038(2) 0.035(3) 0.028(2) -0.004(2) 0.0010(18) -0.011(2)
C14 0.0252(19) 0.023(2) 0.0192(18) -0.0018(17) -0.0023(15) -0.0054(19)

loop_
_atom_type_symbol
_atom_type_description
_atom_type_scat_dispersion_real
_atom_type_scat_dispersion_imag
_atom_type_scat_source
C C 0.0033 0.0016 'International Tables Vol C Tables 4.2.6.8 and 6.1.1.4'
N N 0.0061 0.0033 'International Tables Vol C Tables 4.2.6.8 and 6.1.1.4'
O O 0.0106 0.0060 'International Tables Vol C Tables 4.2.6.8 and 6.1.1.4'
H H 0.0000 0.0000 'International Tables Vol C Tables 4.2.6.8 and 6.1.1.4'

loop_
_geom_angle_atom_site_label_1
_geom_angle_atom_site_label_2
_geom_angle_atom_site_label_3
_geom_angle
C1 O2 C4 108.3(2)
C2 O3 H3 109.5
C3 O4 H4 109.5
C5 O5 H5 109.5
C6 O6 H6 109.5
O6 C6 C5 107.5(3)
O6 C6 H6A 110.2
C5 C6 H6A 110.2
O6 C6 H6B 110.2
C5 C6 H6B 110.2
H6A C6 H6B 108.5
O5 C5 C4 112.1(3)
O5 C5 C6 110.6(3)
C4 C5 C6 111.6(3)
O5 C5 H5A 107.4
C4 C5 H5A 107.4
C6 C5 H5A 107.4
O2 C4 C3 103.9(3)
O2 C4 C5 108.8(3)
C3 C4 C5 117.1(3)
O2 C4 H4A 108.9
C3 C4 H4A 108.9
C5 C4 H4A 108.9
O1 C1 O2 120.2(3)
O1 C1 C2 129.7(3)
O2 C1 C2 110.1(3)
C3 C2 O3 127.2(3)
C3 C2 C1 107.8(3)
O3 C2 C1 125.1(3)
O4 C3 C2 131.0(3)
O4 C3 C4 119.1(3)
C2 C3 C4 109.9(3)
C7 O8 C10 108.6(2)
C8 O9 H9 109.5
C9 O10 H10 109.5
C11 O11 H11 113(3)
C12 O12 H12 109.5
O12 C12 C11 107.8(3)
O12 C12 H12A 110.2
C11 C12 H12A 110.2
O12 C12 H12B 110.2
C11 C12 H12B 110.2
H12A C12 H12B 108.5
O11 C11 C10 112.5(3)
O11 C11 C12 111.0(3)
C10 C11 C12 111.7(3)
O11 C11 H11A 107.1
C10 C11 H11A 107.1
C12 C11 H11A 107.1
O8 C10 C9 103.7(3)
O8 C10 C11 109.3(3)
C9 C10 C11 115.5(3)
O8 C10 H10A 109.4
C9 C10 H10A 109.4
C11 C10 H10A 109.4
O10 C9 C8 131.4(3)
O10 C9 C10 118.8(3)
C8 C9 C10 109.7(3)
C9 C8 O9 126.6(3)
C9 C8 C7 108.5(3)
O9 C8 C7 124.9(3)
O7 C7 O8 120.7(3)
O7 C7 C8 129.9(3)
O8 C7 C8 109.4(3)
C27 N5 C28 117.2(3)
C30 N6 H6C 120.0
C30 N6 H6D 120.0
H6C N6 H6D 120.0
C28 C29 C25 119.0(3)
C28 C29 H29 120.5
C25 C29 H29 120.5
C26 C25 C29 118.3(3)
C26 C25 C30 118.7(3)
C29 C25 C30 123.1(3)
O15 C30 N6 123.2(3)
O15 C30 C25 120.1(3)
N6 C30 C25 116.8(3)
C27 C26 C25 118.5(3)
C27 C26 H26 120.7
C25 C26 H26 120.7
N5 C27 C26 124.0(4)
N5 C27 H27 118.0
C26 C27 H27 118.0
N5 C28 C29 123.0(3)
N5 C28 H28 118.5
C29 C28 H28 118.5
C24 N4 H4B 120.0
C24 N4 H4C 120.0
H4B N4 H4C 120.0
C22 N3 C21 117.3(3)
C19 C20 C21 120.0(4)
C19 C20 H20 120.0
C21 C20 H20 120.0
C20 C19 C23 117.2(3)
C20 C19 C24 123.8(3)
C23 C19 C24 119.0(3)
O14 C24 N4 123.7(3)
O14 C24 C19 120.0(3)
N4 C24 C19 116.3(3)
C22 C23 C19 119.9(4)
C22 C23 H23 120.1
C19 C23 H23 120.1
N3 C22 C23 122.9(4)
N3 C22 H22 118.6
C23 C22 H22 118.5
N3 C21 C20 122.7(4)
N3 C21 H21 118.6
C20 C21 H21 118.6
C33 N7 C34 116.3(3)
C36 N8 H8A 120.0
C36 N8 H8B 120.0
H8A N8 H8B 120.0
N7 C33 C32 123.7(4)
N7 C33 H33 118.1
C32 C33 H33 118.1
C31 C32 C33 119.6(3)
C31 C32 H32 120.2
C33 C32 H32 120.2
C32 C31 C35 117.4(3)
C32 C31 C36 123.8(3)
C35 C31 C36 118.8(3)
O16 C36 N8 123.5(3)
O16 C36 C31 120.6(4)
N8 C36 C31 115.8(3)
C34 C35 C31 119.3(4)
C34 C35 H35 120.4
C31 C35 H35 120.4
N7 C34 C35 123.6(4)
N7 C34 H34 118.2
C35 C34 H34 118.2
C15 N1 C16 117.2(3)
C18 N2 H2A 120.0
C18 N2 H2B 120.0
H2A N2 H2B 120.0
N1 C15 C14 123.7(3)
N1 C15 H15 118.1
C14 C15 H15 118.1
C17 C13 C14 118.2(3)
C17 C13 C18 118.9(3)
C14 C13 C18 122.9(3)
O13 C18 N2 123.1(3)
O13 C18 C13 119.9(3)
N2 C18 C13 117.0(3)
C13 C17 C16 118.9(3)
C13 C17 H17 120.5
C16 C17 H17 120.5
N1 C16 C17 123.4(3)
N1 C16 H16 118.3
C17 C16 H16 118.3
C15 C14 C13 118.5(3)
C15 C14 H14 120.7
C13 C14 H14 120.7

loop_
_geom_bond_atom_site_label_1
_geom_bond_atom_site_label_2
_geom_bond_distance
O1 C1 1.225(4)
O2 C1 1.364(4)
O2 C4 1.456(4)
O3 C2 1.358(4)
O3 H3 0.8200
O4 C3 1.329(4)
O4 H4 0.8200
O5 C5 1.424(4)
O5 H5 0.8200
O6 C6 1.438(4)
O6 H6 0.8200
C6 C5 1.509(4)
C6 H6A 0.9700
C6 H6B 0.9700
C5 C4 1.517(4)
C5 H5A 0.9800
C4 C3 1.485(4)
C4 H4A 0.9800
C1 C2 1.438(4)
C2 C3 1.343(4)
O7 C7 1.216(4)
O8 C7 1.364(4)
O8 C10 1.457(4)
O9 C8 1.355(4)
O9 H9 0.8200
O10 C9 1.329(4)
O10 H10 0.8200
O11 C11 1.421(4)
O11 H11 0.79(4)
O12 C12 1.441(4)
O12 H12 0.8200
C12 C11 1.518(4)
C12 H12A 0.9700
C12 H12B 0.9700
C11 C10 1.513(4)
C11 H11A 0.9800
C10 C9 1.489(4)
C10 H10A 0.9800
C9 C8 1.333(4)
C8 C7 1.440(4)
O15 C30 1.235(4)
N5 C27 1.334(4)
N5 C28 1.335(4)
N6 C30 1.319(4)
N6 H6C 0.8600
N6 H6D 0.8600
C29 C28 1.384(5)
C29 C25 1.389(4)
C29 H29 0.9300
C25 C26 1.384(5)
C25 C30 1.514(5)
C26 C27 1.379(5)
C26 H26 0.9300
C27 H27 0.9300
C28 H28 0.9300
O14 C24 1.225(4)
N4 C24 1.332(5)
N4 H4B 0.8600
N4 H4C 0.8600
N3 C22 1.325(4)
N3 C21 1.336(5)
C20 C19 1.366(5)
C20 C21 1.374(5)
C20 H20 0.9300
C19 C23 1.379(5)
C19 C24 1.510(5)
C23 C22 1.372(5)
C23 H23 0.9300
C22 H22 0.9300
C21 H21 0.9300
O16 C36 1.232(4)
N7 C33 1.320(4)
N7 C34 1.338(5)
N8 C36 1.326(4)
N8 H8A 0.8600
N8 H8B 0.8600
C33 C32 1.384(5)
C33 H33 0.9300
C32 C31 1.363(5)
C32 H32 0.9300
C31 C35 1.383(5)
C31 C36 1.496(5)
C35 C34 1.375(5)
C35 H35 0.9300
C34 H34 0.9300
O13 C18 1.227(4)
N1 C15 1.324(4)
N1 C16 1.334(4)
N2 C18 1.333(4)
N2 H2A 0.8600
N2 H2B 0.8600
C15 C14 1.382(5)
C15 H15 0.9300
C13 C17 1.377(4)
C13 C14 1.388(4)
C13 C18 1.512(5)
C17 C16 1.382(5)
C17 H17 0.9300
C16 H16 0.9300
C14 H14 0.9300

loop_
_geom_torsion_atom_site_label_1
_geom_torsion_atom_site_label_2
_geom_torsion_atom_site_label_3
_geom_torsion_atom_site_label_4
_geom_torsion
O6 C6 C5 O5 -174.5(2)
O6 C6 C5 C4 59.9(4)
C1 O2 C4 C3 0.2(3)
C1 O2 C4 C5 125.6(3)
O5 C5 C4 O2 -64.4(3)
C6 C5 C4 O2 60.4(4)
O5 C5 C4 C3 52.9(4)
C6 C5 C4 C3 177.7(3)
C4 O2 C1 O1 179.1(3)
C4 O2 C1 C2 -0.6(3)
O1 C1 C2 C3 -178.8(3)
O2 C1 C2 C3 0.8(4)
O1 C1 C2 O3 0.4(6)
O2 C1 C2 O3 180.0(3)
O3 C2 C3 O4 0.7(6)
C1 C2 C3 O4 179.9(3)
O3 C2 C3 C4 -179.8(3)
C1 C2 C3 C4 -0.7(4)
O2 C4 C3 O4 179.8(3)
C5 C4 C3 O4 59.9(4)
O2 C4 C3 C2 0.3(4)
C5 C4 C3 C2 -119.6(3)
O12 C12 C11 O11 -174.4(3)
O12 C12 C11 C10 59.2(4)
C7 O8 C10 C9 0.3(3)
C7 O8 C10 C11 124.0(3)
O11 C11 C10 O8 -63.3(3)
C12 C11 C10 O8 62.2(4)
O11 C11 C10 C9 53.1(4)
C12 C11 C10 C9 178.7(3)
O8 C10 C9 O10 -179.7(3)
C11 C10 C9 O10 60.7(4)
O8 C10 C9 C8 -0.1(4)
C11 C10 C9 C8 -119.7(3)
O10 C9 C8 O9 0.5(6)
C10 C9 C8 O9 -179.1(3)
O10 C9 C8 C7 179.4(4)
C10 C9 C8 C7 -0.1(4)
C10 O8 C7 O7 179.2(3)
C10 O8 C7 C8 -0.4(4)
C9 C8 C7 O7 -179.2(4)
O9 C8 C7 O7 -0.2(6)
C9 C8 C7 O8 0.3(4)
O9 C8 C7 O8 179.3(3)
C28 C29 C25 C26 -1.5(5)
C28 C29 C25 C30 179.7(3)
C26 C25 C30 O15 -13.7(5)
C29 C25 C30 O15 165.0(3)
C26 C25 C30 N6 165.6(3)
C29 C25 C30 N6 -15.6(5)
C29 C25 C26 C27 1.1(5)
C30 C25 C26 C27 179.9(3)
C28 N5 C27 C26 -0.4(6)
C25 C26 C27 N5 -0.1(6)
C27 N5 C28 C29 -0.1(5)
C25 C29 C28 N5 1.0(5)
C21 C20 C19 C23 -1.1(6)
C21 C20 C19 C24 175.5(4)
C20 C19 C24 O14 -144.9(4)
C23 C19 C24 O14 31.6(5)
C20 C19 C24 N4 33.9(5)
C23 C19 C24 N4 -149.6(4)
C20 C19 C23 C22 0.6(6)
C24 C19 C23 C22 -176.2(4)
C21 N3 C22 C23 -0.8(6)
C19 C23 C22 N3 0.4(7)
C22 N3 C21 C20 0.2(6)
C19 C20 C21 N3 0.8(7)
C34 N7 C33 C32 -1.6(6)
N7 C33 C32 C31 1.4(6)
C33 C32 C31 C35 0.4(6)
C33 C32 C31 C36 179.2(4)
C32 C31 C36 O16 -144.3(4)
C35 C31 C36 O16 34.5(6)
C32 C31 C36 N8 35.9(5)
C35 C31 C36 N8 -145.3(4)
C32 C31 C35 C34 -1.7(7)
C36 C31 C35 C34 179.4(4)
C33 N7 C34 C35 0.1(7)
C31 C35 C34 N7 1.5(8)
C16 N1 C15 C14 -0.9(5)
C17 C13 C18 O13 -13.8(5)
C14 C13 C18 O13 165.3(3)
C17 C13 C18 N2 167.0(3)
C14 C13 C18 N2 -13.9(5)
C14 C13 C17 C16 -0.4(5)
C18 C13 C17 C16 178.8(3)
C15 N1 C16 C17 -0.2(5)
C13 C17 C16 N1 0.8(5)
N1 C15 C14 C13 1.3(5)
C17 C13 C14 C15 -0.6(5)
C18 C13 C14 C15 -179.7(3)
